data_7236272
loop_
_publ_author_name
'Long, J\'er\^ome'
'Mamontova, Ekaterina'
'Freitas, Vania'
'Luneau, Dominique'
'Vieru, Veacheslav'
'Chibotaru, Liviu F.'
'Ferreira, Rute A. S.'
'F\'elix, Gautier'
'Guari, Yannick'
'Carlos, Luis D.'
'Larionova, Joulia'

_publ_section_title
;
 Study of the influence of magnetic dilution over relaxation processes in
 a Zn/Dy single-ion magnet by correlation between luminescence and
 magnetism
;
_journal_issue 110
_journal_name_full 'RSC Advances'
_journal_page_first 108810
_journal_paper_doi 10.1039/C6RA24115H
_journal_volume 6
_journal_year 2016
_chemical_formula_moiety 'C18 H20 N5 O14 Y Zn'
_chemical_formula_sum 'C18 H20 N5 O14 Y Zn'
_chemical_formula_weight 685.69
_space_group_crystal_system monoclinic
_space_group_IT_number 14
_space_group_name_Hall '-P 2yn'
_space_group_name_H-M_alt 'P 1 21/n 1'
_symmetry_Int_Tables_number 14
_audit_creation_date 2015-11-04
_audit_creation_method
;
Olex2 1.2
(compiled 2015.09.30 svn.r3233 for OlexSys, GUI svn.r5103)
;
_audit_update_record
;
2016-09-27 deposited with the CCDC.
2016-11-09 downloaded from the CCDC.
;
_cell_angle_alpha 90
_cell_angle_beta 91.994(4)
_cell_angle_gamma 90
_cell_formula_units_Z 4
_cell_length_a 7.8023(3)
_cell_length_b 19.2183(8)
_cell_length_c 16.1293(6)
_cell_measurement_reflns_used 7357
_cell_measurement_theta_max 28.9420
_cell_measurement_theta_min 3.2990
_cell_volume 2417.07(16)
_computing_cell_refinement
;
CrysAlisPro, Agilent Technologies,
Version 1.171.37.35 (release 13-08-2014 CrysAlis171 .NET)
(compiled Aug 13 2014,18:06:01)
;
_computing_data_collection
;
CrysAlisPro, Agilent Technologies,
Version 1.171.37.35 (release 13-08-2014 CrysAlis171 .NET)
(compiled Aug 13 2014,18:06:01)
;
_computing_data_reduction
;
CrysAlisPro, Agilent Technologies,
Version 1.171.37.35 (release 13-08-2014 CrysAlis171 .NET)
(compiled Aug 13 2014,18:06:01)
;
_computing_molecular_graphics 'Olex2 (Dolomanov et al., 2009)'
_computing_publication_material 'Olex2 (Dolomanov et al., 2009)'
_computing_structure_refinement 'olex2.refine (Bourhis et al., 2015)'
_computing_structure_solution
;
Superflip (Palatinus & Chapuis, 2007;Palatinus & van der Lee, 2008;
Palatinus et al., 2012)
;
_diffrn_ambient_temperature 293
_diffrn_detector 'CCD plate'
_diffrn_detector_area_resol_mean 8.2634
_diffrn_detector_type Onyx
_diffrn_measured_fraction_theta_full 0.8594
_diffrn_measured_fraction_theta_max 0.8594
_diffrn_measurement_details
;
#__ type_ start__ end____ width___ exp.time_
  1 omega  -61.00   35.00   1.0000   50.0000
omega____ theta____ kappa____ phi______ frames
    -        8.1858  -57.0000 -150.0000 96

#__ type_ start__ end____ width___ exp.time_
  2 omega  -74.00   19.00   1.0000   50.0000
omega____ theta____ kappa____ phi______ frames
    -       -9.7483  -77.0000  -30.0000 93
;
_diffrn_measurement_device 'four-circle diffractometer'
_diffrn_measurement_device_type 'Xcalibur, Onyx'
_diffrn_measurement_method '\w scans'
_diffrn_orient_matrix_UB_11 0.0747398000
_diffrn_orient_matrix_UB_12 0.0105316000
_diffrn_orient_matrix_UB_13 -0.0206148000
_diffrn_orient_matrix_UB_21 -0.0312770000
_diffrn_orient_matrix_UB_22 0.0346170000
_diffrn_orient_matrix_UB_23 -0.0018352000
_diffrn_orient_matrix_UB_31 0.0416160000
_diffrn_orient_matrix_UB_32 0.0072449000
_diffrn_orient_matrix_UB_33 0.0387701000
_diffrn_radiation_monochromator graphite
_diffrn_radiation_probe x-ray
_diffrn_radiation_type 'Mo K\a'
_diffrn_radiation_wavelength 0.71073
_diffrn_reflns_av_R_equivalents 0.0263
_diffrn_reflns_av_unetI/netI 0.0351
_diffrn_reflns_limit_h_max 7
_diffrn_reflns_limit_h_min -10
_diffrn_reflns_limit_k_max 21
_diffrn_reflns_limit_k_min -25
_diffrn_reflns_limit_l_max 21
_diffrn_reflns_limit_l_min -20
_diffrn_reflns_number 14130
_diffrn_reflns_theta_full 29.3137
_diffrn_reflns_theta_max 29.31
_diffrn_reflns_theta_min 2.74
_diffrn_source 'Enhance (Mo) X-ray Source'
_exptl_absorpt_coefficient_mu 3.491
_exptl_absorpt_correction_T_max 1.00000
_exptl_absorpt_correction_T_min 0.75308
_exptl_absorpt_correction_type multi-scan
_exptl_absorpt_process_details
;
CrysAlisPro, Agilent Technologies,
Version 1.171.37.35 (release 13-08-2014 CrysAlis171 .NET)
(compiled Aug 13 2014,18:06:01)
Empirical absorption correction using spherical harmonics,
 implemented in SCALE3 ABSPACK scaling algorithm.
;
_exptl_crystal_colour yellow
_exptl_crystal_colour_primary yellow
_exptl_crystal_density_diffrn 1.8814
_exptl_crystal_F_000 1366.0792
_exptl_crystal_size_max 0.4
_exptl_crystal_size_mid 0.35
_exptl_crystal_size_min 0.1
_refine_diff_density_max 0.8600
_refine_diff_density_min -1.0290
_refine_diff_density_rms 0.1195
_refine_ls_d_res_high 0.7258
_refine_ls_d_res_low 7.4326
_refine_ls_goodness_of_fit_ref 1.0509
_refine_ls_hydrogen_treatment constr
_refine_ls_matrix_type full
_refine_ls_number_constraints 33
_refine_ls_number_parameters 299
_refine_ls_number_reflns 5697
_refine_ls_number_restraints 0
_refine_ls_restrained_S_all 1.0509
_refine_ls_R_factor_all 0.0474
_refine_ls_R_factor_gt 0.0368
_refine_ls_shift/su_max 0.0004
_refine_ls_shift/su_mean 0.0001
_refine_ls_structure_factor_coef Fsqd
_refine_ls_weighting_details 'w=1/[\s^2^(Fo^2^)+(0.0429P)^2^+2.7986P] where P=(Fo^2^+2Fc^2^)/3'
_refine_ls_weighting_scheme calc
_refine_ls_wR_factor_gt 0.0915
_refine_ls_wR_factor_ref 0.0982
_reflns_Friedel_coverage 0.0
_reflns_limit_h_max 8
_reflns_limit_h_min -10
_reflns_limit_k_max 25
_reflns_limit_k_min 0
_reflns_limit_l_max 21
_reflns_limit_l_min -7
_reflns_number_gt 4875
_reflns_number_total 5697
_reflns_threshold_expression I>=2u(I)
_cod_data_source_file c6ra24115h2.cif
_cod_data_source_block em129-cr3
_cod_original_cell_volume 2417.08(17)
_cod_original_sg_symbol_Hall '-P 2ybc (x-z,y,z)'
_cod_database_code 7236272
_reflns_odcompleteness_completeness 99.82
_reflns_odcompleteness_iscentric 1
_reflns_odcompleteness_theta 26.32
_olex2_refinement_description
;
1. Fixed Uiso
 At 1.2 times of:
  All C(H) groups, All C(H,H) groups
 At 1.5 times of:
  All C(H,H,H) groups, All O(H,H) groups
2.a Free rotating group:
 O1W(H1Wa,H1Wb,O3,O4,O5,O6,O7,O8,O9,O10,O11,O12,O13,N1,N2,N3,N4,N5,C1,C2,C3)
2.b Secondary CH2 refined with riding coordinates:
 C8(H8a,H8b), C9(H9a,H9b)
2.c Aromatic/amide H refined with riding coordinates:
 C3(H3), C4(H4), C5(H5), C7(H7), C10(H10), C12(H12), C13(H13), C14(H14)
2.d Idealised Me refined as rotating group:
 C18(H18a,H18b,H18c), C17(H17a,H17b,H17c)
;
_olex2_submission_special_instructions 'No special instructions were received'

loop_
_space_group_symop_id
_space_group_symop_operation_xyz
1 x,y,z
2 -x+1/2,y+1/2,-z+1/2
3 -x,-y,-z
4 x-1/2,-y-1/2,z-1/2

loop_
_atom_site_label
_atom_site_type_symbol
_atom_site_fract_x
_atom_site_fract_y
_atom_site_fract_z
_atom_site_U_iso_or_equiv
_atom_site_adp_type
_atom_site_occupancy
_atom_site_refinement_flags_posn
_atom_site_disorder_group
Y Y 0.55484(4) 0.663097(14) 0.214216(17) 0.02306(9) Uani 1.000000 . .
Zn Zn 0.68229(5) 0.814805(19) 0.31082(2) 0.02966(11) Uani 1.000000 . .
O1 O 0.5929(3) 0.71877(12) 0.33883(13) 0.0361(5) Uani 1.000000 . .
O2 O 0.4541(3) 0.59780(11) 0.33625(14) 0.0358(5) Uani 1.000000 . .
O1W O 0.28141(8) 0.70981(5) 0.21876(6) 0.0484(7) Uani 1.000000 . .
H1Wa H 0.19836(9) 0.68329(5) 0.20447(7) 0.0726(10) Uiso 1.000000 G 2
H1Wb H 0.24346(9) 0.74501(5) 0.24424(7) 0.0726(10) Uiso 1.000000 G 2
O3 O 0.60181(10) 0.77836(3) 0.20002(5) 0.0324(5) Uani 1.000000 G .
O4 O 0.56535(13) 0.70924(5) 0.06738(4) 0.0404(6) Uani 1.000000 G .
O5 O 0.78465(10) 0.59501(4) 0.28681(5) 0.0454(6) Uani 1.000000 G .
O6 O 1.05319(10) 0.60824(5) 0.26654(7) 0.0585(8) Uani 1.000000 G .
O7 O 0.86127(9) 0.66319(4) 0.18973(5) 0.0455(6) Uani 1.000000 G .
O8 O 0.60618(12) 0.55645(4) 0.13749(6) 0.0489(6) Uani 1.000000 G .
O9 O 0.34530(11) 0.58814(5) 0.14514(6) 0.0532(7) Uani 1.000000 G .
O10 O 0.40346(16) 0.49351(5) 0.07983(7) 0.0616(8) Uani 1.000000 G .
O11 O 0.93911(10) 0.78929(4) 0.30281(6) 0.0516(7) Uani 1.000000 G .
O12 O 0.94947(14) 0.89889(4) 0.28122(7) 0.0840(12) Uani 1.000000 G .
O13 O 1.17979(11) 0.83870(6) 0.27738(8) 0.0688(9) Uani 1.000000 G .
N1 N 0.64098(14) 0.84561(5) 0.42887(6) 0.0356(6) Uani 1.000000 G .
N2 N 0.56334(14) 0.90665(4) 0.28455(7) 0.0366(6) Uani 1.000000 G .
N3 N 0.90320(9) 0.62179(4) 0.24868(6) 0.0369(6) Uani 1.000000 G .
N4 N 0.44915(13) 0.54352(4) 0.11923(6) 0.0410(7) Uani 1.000000 G .
N5 N 1.02489(11) 0.84254(5) 0.28666(7) 0.0426(7) Uani 1.000000 G .
C1 C 0.54128(12) 0.69710(5) 0.41092(4) 0.0296(7) Uani 1.000000 G .
C2 C 0.46931(13) 0.62903(5) 0.41334(5) 0.0312(7) Uani 1.000000 G .
C3 C 0.42056(17) 0.59929(7) 0.48641(6) 0.0407(8) Uani 1.000000 G .
H3 H 0.37754(17) 0.55417(7) 0.48693(6) 0.0488(10) Uiso 1.000000 R .
C4 C 0.4363(5) 0.6374(2) 0.5594(2) 0.0456(9) Uani 1.000000 . .
H4 H 0.4070(5) 0.6170(2) 0.6092(2) 0.0548(11) Uiso 1.000000 R .
C5 C 0.4943(5) 0.7043(2) 0.5590(2) 0.0420(8) Uani 1.000000 . .
H5 H 0.4993(5) 0.7297(2) 0.6082(2) 0.0504(10) Uiso 1.000000 R .
C6 C 0.5464(4) 0.73550(18) 0.4853(2) 0.0339(7) Uani 1.000000 . .
C7 C 0.5858(5) 0.80951(19) 0.4886(2) 0.0368(8) Uani 1.000000 . .
H7 H 0.5693(5) 0.83236(19) 0.5385(2) 0.0441(9) Uiso 1.000000 R .
C8 C 0.6460(5) 0.92165(19) 0.4315(2) 0.0445(9) Uani 1.000000 . .
H8a H 0.6027(5) 0.93825(19) 0.4836(2) 0.0534(11) Uiso 1.000000 R .
H8b H 0.7629(5) 0.93793(19) 0.4269(2) 0.0534(11) Uiso 1.000000 R .
C9 C 0.5340(6) 0.94892(19) 0.3588(2) 0.0472(9) Uani 1.000000 . .
H9a H 0.5622(6) 0.99715(19) 0.3480(2) 0.0566(11) Uiso 1.000000 R .
H9b H 0.4141(6) 0.94654(19) 0.3725(2) 0.0566(11) Uiso 1.000000 R .
C10 C 0.5107(4) 0.92759(18) 0.2130(2) 0.0375(8) Uani 1.000000 . .
H10 H 0.4682(4) 0.97272(18) 0.2091(2) 0.0450(9) Uiso 1.000000 R .
C11 C 0.5116(4) 0.88698(17) 0.1370(2) 0.0347(7) Uani 1.000000 . .
C12 C 0.4605(5) 0.9197(2) 0.0625(2) 0.0456(9) Uani 1.000000 . .
H12 H 0.4350(5) 0.9670(2) 0.0630(2) 0.0547(11) Uiso 1.000000 R .
C13 C 0.4472(5) 0.8843(2) -0.0107(2) 0.0502(10) Uani 1.000000 . .
H13 H 0.4148(5) 0.9076(2) -0.0592(2) 0.0602(12) Uiso 1.000000 R .
C14 C 0.4820(5) 0.8132(2) -0.0130(2) 0.0452(9) Uani 1.000000 . .
H14 H 0.4727(5) 0.7886(2) -0.0626(2) 0.0542(11) Uiso 1.000000 R .
C15 C 0.5304(4) 0.78038(18) 0.0596(2) 0.0343(7) Uani 1.000000 . .
C16 C 0.5503(4) 0.81601(17) 0.13449(19) 0.0311(7) Uani 1.000000 . .
C18 C 0.4279(8) 0.5244(2) 0.3348(3) 0.0712(15) Uani 1.000000 . .
H18a H 0.428(5) 0.5081(4) 0.2786(3) 0.107(2) Uiso 1.000000 GR .
H18b H 0.519(3) 0.5019(2) 0.3664(19) 0.107(2) Uiso 1.000000 GR .
H18c H 0.320(2) 0.5137(3) 0.359(2) 0.107(2) Uiso 1.000000 GR .
C17 C 0.6022(6) 0.6719(2) -0.0063(2) 0.0516(10) Uani 1.000000 . .
H17a H 0.660(3) 0.6292(7) 0.0081(2) 0.0773(15) Uiso 1.000000 GR .
H17b H 0.4971(6) 0.6617(14) -0.0366(9) 0.0773(15) Uiso 1.000000 GR .
H17c H 0.675(3) 0.6997(6) -0.0401(9) 0.0773(15) Uiso 1.000000 GR .

loop_
_atom_site_aniso_label
_atom_site_aniso_U_11
_atom_site_aniso_U_22
_atom_site_aniso_U_33
_atom_site_aniso_U_12
_atom_site_aniso_U_13
_atom_site_aniso_U_23
Y 0.02555(16) 0.01968(14) 0.02388(15) -0.00085(10) -0.00035(10) -0.00123(11)
Zn 0.0334(2) 0.02581(19) 0.02968(19) -0.00238(14) -0.00074(14) -0.00079(15)
O1 0.0497(15) 0.0305(12) 0.0281(11) -0.0107(10) 0.0035(10) -0.0008(10)
O2 0.0436(14) 0.0273(11) 0.0367(12) -0.0068(10) 0.0019(10) 0.0015(10)
O1W 0.0319(13) 0.0383(14) 0.0752(18) 0.0006(11) 0.0025(12) -0.0063(14)
O3 0.0434(13) 0.0271(11) 0.0262(11) -0.0001(9) -0.0049(9) 0.0009(9)
O4 0.0596(16) 0.0332(12) 0.0283(11) -0.0018(11) -0.0021(10) -0.0016(10)
O5 0.0356(14) 0.0547(16) 0.0461(14) -0.0015(12) 0.0026(11) 0.0071(13)
O6 0.0285(14) 0.0510(17) 0.096(2) 0.0031(12) -0.0023(14) 0.0112(16)
O7 0.0422(15) 0.0375(14) 0.0572(16) -0.0007(11) 0.0057(12) 0.0119(12)
O8 0.0448(16) 0.0416(14) 0.0599(17) 0.0033(12) -0.0025(12) -0.0148(13)
O9 0.0401(15) 0.0503(16) 0.0690(18) 0.0012(12) -0.0008(13) -0.0244(15)
O10 0.080(2) 0.0445(16) 0.0594(18) -0.0113(15) -0.0036(15) -0.0224(15)
O11 0.0405(15) 0.0528(17) 0.0612(17) -0.0084(12) -0.0011(12) 0.0005(14)
O12 0.079(3) 0.057(2) 0.117(3) 0.0240(18) 0.025(2) 0.012(2)
O13 0.0381(16) 0.061(2) 0.109(3) -0.0064(14) 0.0249(16) -0.0193(18)
N1 0.0447(17) 0.0299(14) 0.0322(14) -0.0028(12) 0.0006(12) -0.0054(12)
N2 0.0423(17) 0.0280(14) 0.0394(15) 0.0014(12) -0.0011(12) -0.0021(12)
N3 0.0305(15) 0.0309(15) 0.0494(17) -0.0023(12) 0.0025(12) -0.0059(13)
N4 0.053(2) 0.0345(16) 0.0358(15) -0.0039(14) 0.0004(13) -0.0049(13)
N5 0.0415(18) 0.0483(19) 0.0382(16) 0.0001(14) 0.0057(13) -0.0093(14)
C1 0.0308(17) 0.0308(16) 0.0274(15) -0.0003(13) 0.0023(12) 0.0049(13)
C2 0.0298(17) 0.0304(16) 0.0335(16) 0.0026(13) 0.0018(12) 0.0028(14)
C3 0.043(2) 0.0338(18) 0.046(2) -0.0021(15) 0.0106(16) 0.0087(16)
C4 0.058(2) 0.044(2) 0.0353(18) 0.0050(18) 0.0142(16) 0.0112(17)
C5 0.052(2) 0.044(2) 0.0302(17) 0.0061(17) 0.0065(15) 0.0023(16)
C6 0.0351(18) 0.0351(17) 0.0315(16) 0.0002(14) 0.0027(13) 0.0012(14)
C7 0.043(2) 0.0383(19) 0.0291(16) -0.0001(15) 0.0017(14) -0.0050(15)
C8 0.061(3) 0.0327(18) 0.0400(19) -0.0069(16) 0.0020(17) -0.0086(16)
C9 0.063(3) 0.0311(18) 0.048(2) 0.0052(17) 0.0015(18) -0.0059(17)
C10 0.0362(18) 0.0284(17) 0.048(2) 0.0034(14) -0.0003(15) 0.0033(15)
C11 0.0364(18) 0.0317(17) 0.0357(17) 0.0007(14) -0.0026(13) 0.0053(14)
C12 0.050(2) 0.0374(19) 0.049(2) 0.0039(16) -0.0067(17) 0.0122(17)
C13 0.064(3) 0.050(2) 0.0362(19) 0.0012(19) -0.0110(17) 0.0158(18)
C14 0.056(2) 0.048(2) 0.0310(18) -0.0070(18) -0.0073(16) 0.0033(16)
C15 0.0336(18) 0.0358(18) 0.0331(16) -0.0028(14) -0.0038(13) 0.0026(14)
C16 0.0285(16) 0.0329(16) 0.0318(16) -0.0032(13) -0.0019(12) 0.0054(14)
C18 0.131(5) 0.034(2) 0.049(2) -0.026(2) 0.006(3) 0.002(2)
C17 0.069(3) 0.052(2) 0.0333(19) -0.002(2) 0.0036(18) -0.0074(18)

loop_
_atom_type_symbol
_atom_type_scat_dispersion_real
_atom_type_scat_dispersion_imag
_atom_type_scat_Cromer_Mann_a1
_atom_type_scat_Cromer_Mann_a2
_atom_type_scat_Cromer_Mann_a3
_atom_type_scat_Cromer_Mann_a4
_atom_type_scat_Cromer_Mann_b1
_atom_type_scat_Cromer_Mann_b2
_atom_type_scat_Cromer_Mann_b3
_atom_type_scat_Cromer_Mann_b4
_atom_type_scat_Cromer_Mann_c
_atom_type_scat_source
_atom_type_scat_dispersion_source
C 0.00347 0.00161 2.31000 1.02000 1.58860 0.86500 20.84390 10.20750 0.56870 51.65120 0.215599998832 'International Tables Volume C Table 6.1.1.4 (pp. 500-502)' 'Henke, Gullikson and Davis, At. Data and Nucl. Data Tables, 1993, 54, 2'
H 0.00000 0.00000 0.49300 0.32291 0.14019 0.04081 10.51090 26.12570 3.14236 57.79970 0.0030380000826 'International Tables Volume C Table 6.1.1.4 (pp. 500-502)' 'Henke, Gullikson and Davis, At. Data and Nucl. Data Tables, 1993, 54, 2'
Zn 0.31207 1.46666 14.07430 7.03180 5.16520 2.41000 3.26550 0.23330 10.31630 58.70970 1.30410003662 'International Tables Volume C Table 6.1.1.4 (pp. 500-502)' 'Henke, Gullikson and Davis, At. Data and Nucl. Data Tables, 1993, 54, 2'
O 0.01158 0.00611 3.04850 2.28680 1.54630 0.86700 13.27710 5.70110 0.32390 32.90890 0.250800013542 'International Tables Volume C Table 6.1.1.4 (pp. 500-502)' 'Henke, Gullikson and Davis, At. Data and Nucl. Data Tables, 1993, 54, 2'
N 0.00653 0.00323 12.21260 3.13220 2.01250 1.16630 0.00570 9.89330 28.99750 0.58260 -11.5290002823 'International Tables Volume C Table 6.1.1.4 (pp. 500-502)' 'Henke, Gullikson and Davis, At. Data and Nucl. Data Tables, 1993, 54, 2'
Y -2.99864 3.60419 17.77600 10.29460 5.72629 3.26588 1.40290 12.80060 0.12560 104.35400 1.91212999821 'International Tables Volume C Table 6.1.1.4 (pp. 500-502)' 'Henke, Gullikson and Davis, At. Data and Nucl. Data Tables, 1993, 54, 2'

loop_
_geom_angle_atom_site_label_1
_geom_angle_atom_site_label_2
_geom_angle_atom_site_label_3
_geom_angle
O1 Y Zn 34.71(5)
O2 Y Zn 99.43(5)
O2 Y O1 64.85(8)
O1W Y Zn 84.79(2)
O1W Y O1 83.26(7)
O1W Y O2 81.59(6)
O3 Y Zn 33.73(2)
O3 Y O1 67.27(6)
O3 Y O2 129.24(6)
O3 Y O1W 77.06(2)
O4 Y Zn 96.24(2)
O4 Y O1 130.58(6)
O4 Y O2 159.87(6)
O4 Y O1W 87.35(2)
O4 Y O3 63.328(19)
O5 Y Zn 92.32(2)
O5 Y O1 76.25(6)
O5 Y O2 66.61(6)
O5 Y O1W 147.18(3)
O5 Y O3 116.63(3)
O5 Y O4 125.43(3)
O7 Y Zn 78.627(19)
O7 Y O1 92.52(6)
O7 Y O2 117.90(6)
O7 Y O1W 156.08(3)
O7 Y O3 79.59(2)
O7 Y O4 77.55(2)
O7 Y O5 51.659(15)
O8 Y Zn 153.46(3)
O8 Y O1 145.27(6)
O8 Y O2 92.27(6)
O8 Y O1W 120.66(3)
O8 Y O3 138.08(3)
O8 Y O4 78.94(2)
O8 Y O5 70.54(2)
O8 Y O7 74.84(2)
O9 Y Zn 153.32(3)
O9 Y O1 138.39(6)
O9 Y O2 80.62(6)
O9 Y O1W 68.749(19)
O9 Y O3 130.27(3)
O9 Y O4 79.71(2)
O9 Y O5 111.64(3)
O9 Y O7 125.20(3)
O9 Y O8 52.095(14)
N3 Y Zn 83.662(18)
N3 Y O1 82.29(6)
N3 Y O2 91.74(6)
N3 Y O1W 165.54(3)
N3 Y O3 97.77(2)
N3 Y O4 102.53(3)
N3 Y O5 25.527(7)
N3 Y O7 26.213(8)
N3 Y O8 72.172(19)
N3 Y O9 123.01(3)
N4 Y Zn 174.64(2)
N4 Y O1 150.53(6)
N4 Y O2 85.73(6)
N4 Y O1W 94.56(2)
N4 Y O3 140.96(3)
N4 Y O4 78.408(19)
N4 Y O5 91.10(2)
N4 Y O7 100.34(3)
N4 Y O8 26.229(7)
N4 Y O9 25.869(7)
N4 Y N3 97.74(2)
O1 Zn Y 39.93(6)
O3 Zn Y 38.82(2)
O3 Zn O1 77.34(7)
O11 Zn Y 92.07(2)
O11 Zn O1 98.00(7)
O11 Zn O3 97.80(4)
N1 Zn Y 128.30(3)
N1 Zn O1 89.39(7)
N1 Zn O3 152.24(5)
N1 Zn O11 108.24(4)
N2 Zn Y 121.30(3)
N2 Zn O1 132.72(8)
N2 Zn O3 89.48(4)
N2 Zn O11 128.93(4)
N2 Zn N1 81.72(3)
Zn O1 Y 105.36(9)
C1 O1 Y 126.59(14)
C1 O1 Zn 127.20(15)
C2 O2 Y 118.28(13)
C18 O2 Y 122.4(2)
C18 O2 C2 116.9(2)
Zn O3 Y 107.45(3)
C16 O3 Y 124.61(15)
C16 O3 Zn 126.57(15)
C15 O4 Y 114.41(14)
C17 O4 Y 128.13(18)
C17 O4 C15 117.5(2)
N3 O5 Y 94.953(17)
N3 O7 Y 96.115(18)
N4 O8 Y 96.185(17)
N4 O9 Y 97.222(18)
N5 O11 Zn 110.12(2)
C7 N1 Zn 128.26(16)
C8 N1 Zn 108.29(16)
C8 N1 C7 122.1(2)
C9 N2 Zn 113.12(16)
C10 N2 Zn 126.33(17)
C10 N2 C9 120.5(2)
O5 N3 Y 59.520(15)
O6 N3 Y 175.607(14)
O6 N3 O5 121.2
O7 N3 Y 57.672(15)
O7 N3 O5 116.9
O7 N3 O6 121.8
O8 N4 Y 57.586(15)
O9 N4 Y 56.908(15)
O9 N4 O8 114.5
O10 N4 Y 179.384(15)
O10 N4 O8 123.0
O10 N4 O9 122.5
O12 N5 O11 118.3
O13 N5 O11 120.8
O13 N5 O12 120.9
C2 C1 O1 116.70(10)
C6 C1 O1 126.04(18)
C6 C1 C2 117.24(14)
C1 C2 O2 113.31(9)
C3 C2 O2 124.95(9)
C3 C2 C1 121.7
C4 C3 C2 119.22(16)
C5 C4 C3 120.9(3)
C6 C5 C4 120.8(3)
C5 C6 C1 119.8(3)
C7 C6 C1 122.9(3)
C7 C6 C5 116.9(3)
C6 C7 N1 125.5(3)
C9 C8 N1 107.8(3)
C8 C9 N2 109.5(3)
C11 C10 N2 125.6(3)
C12 C11 C10 118.2(3)
C16 C11 C10 123.8(3)
C16 C11 C12 117.9(3)
C13 C12 C11 121.9(4)
C14 C13 C12 120.3(3)
C15 C14 C13 118.4(3)
C14 C15 O4 125.0(3)
C16 C15 O4 112.8(3)
C16 C15 C14 122.2(3)
C11 C16 O3 124.5(3)
C15 C16 O3 116.3(3)
C15 C16 C11 119.2(3)

loop_
_geom_bond_atom_site_label_1
_geom_bond_atom_site_label_2
_geom_bond_distance
Y Zn 3.4365(5)
Y O1 2.287(2)
Y O2 2.485(2)
Y O1W 2.3181(7)
Y O3 2.2582(7)
Y O4 2.5329(8)
Y O5 2.4804(7)
Y O7 2.4368(7)
Y O8 2.4346(7)
Y O9 2.4213(7)
Y N3 2.8674(7)
Y N4 2.8671(7)
Zn O1 2.030(2)
Zn O3 2.0001(8)
Zn O11 2.0713(9)
Zn N1 2.0304(8)
Zn N2 2.0320(9)
O1 C1 1.312(2)
O2 C2 1.382(2)
O2 C18 1.426(4)
O3 C16 1.331(3)
O4 C15 1.399(4)
O4 C17 1.426(4)
O5 N3 1.2403
O6 N3 1.2235
O7 N3 1.2738
O8 N4 1.2746
O9 N4 1.2610
O10 N4 1.1995
O11 N5 1.2551
O12 N5 1.2342
O13 N5 1.2252
N1 C7 1.274(4)
N1 C8 1.462(4)
N2 C9 1.472(4)
N2 C10 1.277(4)
C1 C2 1.4247
C1 C6 1.407(3)
C2 C3 1.3753
C3 C4 1.389(4)
C4 C5 1.363(6)
C5 C6 1.405(5)
C6 C7 1.456(5)
C8 C9 1.531(5)
C10 C11 1.453(5)
C11 C12 1.402(5)
C11 C16 1.398(5)
C12 C13 1.364(6)
C13 C14 1.392(6)
C14 C15 1.372(5)
C15 C16 1.392(5)
